data_7036750
loop_
_publ_author_name
'Miller, Reece G.'
'Narayanaswamy, Suresh'
'Clark, Simon M.'
'Dera, Przemslaw'
'Jameson, Geoffrey B.'
'Tallon, Jeffery L.'
'Brooker, Sally'

_publ_section_title
;
 Pressure induced separation of phase-transition-triggered-abrupt vs.
 gradual components of spin crossover.
;
_journal_issue 48
_journal_name_full 'Dalton transactions (Cambridge, England : 2003)'
_journal_page_first 20843
_journal_page_last 20849
_journal_paper_doi 10.1039/c5dt03795f
_journal_volume 44
_journal_year 2015
_chemical_formula_sum 'C20 H12 Co N10 O4'
_chemical_formula_weight 515.33
_space_group_crystal_system monoclinic
_space_group_IT_number 14
_space_group_name_Hall '-P 2ybc'
_space_group_name_H-M_alt 'P 1 21/c 1'
_symmetry_space_group_name_Hall '-P 2ybc'
_symmetry_space_group_name_H-M 'P 1 21/c 1'
_atom_sites_solution_hydrogens geom
_audit_creation_method SHELXL-2014/7
_audit_update_record
;
2015-09-25 deposited with the CCDC.
2015-10-01 downloaded from the CCDC.
;
_cell_angle_alpha 90
_cell_angle_beta 90.80(3)
_cell_angle_gamma 90
_cell_formula_units_Z 4
_cell_length_a 8.556(5)
_cell_length_b 26.630(14)
_cell_length_c 8.130(5)
_cell_measurement_reflns_used 822
_cell_measurement_temperature 293(2)
_cell_measurement_theta_max 12.127
_cell_measurement_theta_min 1.592
_cell_volume 1852.2(18)
_computing_cell_refinement 'GSE_ADA/RSV (Dera, 2013)'
_computing_data_collection 'GSE_ADA/RSV (Dera, 2013)'
_computing_data_reduction 'GSE_ADA/RSV (Dera, 2013)'
_computing_molecular_graphics 'X-SEED (Barbour, 2001)'
_computing_publication_material 'enCIFer (CCDC 2008)'
_computing_structure_refinement 'SHELXL-97 (Sheldrick, 1997)'
_computing_structure_solution 'SHELXS-97 (Sheldrick, 1990)'
_diffrn_ambient_temperature 293(2)
_diffrn_measured_fraction_theta_full 0.182
_diffrn_measured_fraction_theta_max 0.177
_diffrn_measurement_device_type 'MAR345 image plate'
_diffrn_radiation_type synchrotron
_diffrn_radiation_wavelength 0.4133
_diffrn_reflns_av_R_equivalents 0.1211
_diffrn_reflns_av_unetI/netI 0.0772
_diffrn_reflns_laue_measured_fraction_full 0.182
_diffrn_reflns_laue_measured_fraction_max 0.177
_diffrn_reflns_limit_h_max 7
_diffrn_reflns_limit_h_min -8
_diffrn_reflns_limit_k_max 27
_diffrn_reflns_limit_k_min -26
_diffrn_reflns_limit_l_max 4
_diffrn_reflns_limit_l_min -4
_diffrn_reflns_number 822
_diffrn_reflns_point_group_measured_fraction_full 0.182
_diffrn_reflns_point_group_measured_fraction_max 0.177
_diffrn_reflns_theta_full 12.537
_diffrn_reflns_theta_max 12.537
_diffrn_reflns_theta_min 1.645
_diffrn_source 'ALS Berkeley beamline 12.2.2'
_exptl_absorpt_coefficient_mu 0.236
_exptl_absorpt_correction_type multi-scan
_exptl_absorpt_process_details
'Dera, P.; Zhuravlev, K.; Prakapenka, V.; Rivers, M. L.; Finkelstein, G. J.; Grubor-Urosevic, O.; Tschauner, O.; Clark, S. M.; Downs, R. T. High Press. Res. 2013, 33, 466'
_exptl_crystal_colour Orange
_exptl_crystal_density_diffrn 1.848
_exptl_crystal_description Block
_exptl_crystal_F_000 1044
_exptl_crystal_size_max 0.1
_exptl_crystal_size_mid 0.1
_exptl_crystal_size_min 0.1
_refine_diff_density_max 0.419
_refine_diff_density_min -0.427
_refine_diff_density_rms 0.102
_refine_ls_extinction_method none
_refine_ls_goodness_of_fit_ref 1.378
_refine_ls_hydrogen_treatment constr
_refine_ls_matrix_type full
_refine_ls_number_parameters 141
_refine_ls_number_reflns 273
_refine_ls_number_restraints 149
_refine_ls_restrained_S_all 0.966
_refine_ls_R_factor_all 0.1043
_refine_ls_R_factor_gt 0.1031
_refine_ls_shift/su_max 0.003
_refine_ls_shift/su_mean 0.000
_refine_ls_structure_factor_coef Fsqd
_refine_ls_weighting_details 'w=1/[\s^2^(Fo^2^)+(0.0001P)^2^+286.1566P] where P=(Fo^2^+2Fc^2^)/3'
_refine_ls_weighting_scheme calc
_refine_ls_wR_factor_gt 0.2863
_refine_ls_wR_factor_ref 0.2870
_reflns_Friedel_coverage 0.000
_reflns_number_gt 268
_reflns_number_total 273
_reflns_threshold_expression 'I > 2\s(I)'
_cod_data_source_file c5dt03795f2.cif
_cod_data_source_block dzpca_1p78_p21-c
_cod_depositor_comments 'Adding full bibliography for 7036749--7036751.cif.'
_cod_database_code 7036750
_shelx_shelxl_version_number 2014/7
_shelx_space_group_comment
;
The symmetry employed for this shelxl refinement is uniquely defined
by the following loop, which should always be used as a source of
symmetry information in preference to the above space-group names.
They are only intended as comments.
;

loop_
_space_group_symop_operation_xyz
'x, y, z'
'-x, y+1/2, -z+1/2'
'-x, -y, -z'
'x, -y-1/2, z-1/2'

loop_
_atom_site_label
_atom_site_type_symbol
_atom_site_fract_x
_atom_site_fract_y
_atom_site_fract_z
_atom_site_U_iso_or_equiv
_atom_site_adp_type
_atom_site_occupancy
_atom_site_site_symmetry_order
_atom_site_calc_flag
_atom_site_refinement_flags_posn
_atom_site_refinement_flags_adp
Co1 Co 0.8047(11) 0.6184(3) 0.864(2) 0.023(3) Uiso 1 1 d D .
N13 N 0.801(3) 0.6910(9) 0.856(7) 0.012(7) Uiso 1 1 d D U
N3 N 0.794(4) 0.5474(11) 0.868(3) 0.021(8) Uiso 1 1 d D U
C10 C 0.680(3) 0.6407(11) 0.532(4) 0.016(9) Uiso 1 1 d D U
H10 H 0.6945 0.6745 0.5569 0.020 Uiso 1 1 calc R U
C4 C 0.898(2) 0.5589(10) 1.132(4) 0.029(9) Uiso 1 1 d D U
N4 N 0.602(3) 0.5813(12) 0.334(4) 0.024(9) Uiso 1 1 d D U
C1 C 0.959(2) 0.6391(11) 1.182(4) 0.032(10) Uiso 1 1 d D U
H1 H 0.9629 0.6725 1.1483 0.039 Uiso 1 1 calc R U
N15 N 0.569(3) 0.6348(9) 0.940(4) 0.012(9) Uiso 1 1 d D U
C7 C 0.6916(17) 0.5597(9) 0.604(3) 0.019(8) Uiso 1 1 d D U
C6 C 0.731(3) 0.5219(8) 0.737(4) 0.022(8) Uiso 1 1 d D U
C5 C 0.830(3) 0.5219(9) 1.010(3) 0.028(9) Uiso 1 1 d D U
C8 C 0.636(2) 0.5458(11) 0.448(4) 0.022(9) Uiso 1 1 d D U
H8 H 0.6213 0.5120 0.4230 0.026 Uiso 1 1 calc R U
C2 C 1.017(2) 0.6289(12) 1.340(4) 0.037(11) Uiso 1 1 d D U
H2 H 1.0565 0.6542 1.4076 0.044 Uiso 1 1 calc R U
C3 C 0.953(3) 0.5454(11) 1.288(4) 0.035(10) Uiso 1 1 d D U
H3 H 0.9490 0.5121 1.3220 0.042 Uiso 1 1 calc R U
C9 C 0.624(3) 0.6300(11) 0.373(4) 0.020(10) Uiso 1 1 d D U
H9 H 0.6020 0.6555 0.2977 0.024 Uiso 1 1 calc R U
N1 N 0.898(2) 0.6062(11) 1.072(3) 0.028(10) Uiso 1 1 d D U
N5 N 0.716(3) 0.6077(10) 0.652(4) 0.019(8) Uiso 1 1 d D U
N2 N 1.012(3) 0.5807(12) 1.391(4) 0.037(11) Uiso 1 1 d D U
O1 O 0.818(4) 0.4782(9) 1.052(5) 0.045(13) Uiso 1 1 d D U
O2 O 0.697(5) 0.4778(9) 0.713(5) 0.037(12) Uiso 1 1 d D U
N11 N 1.030(2) 0.6341(9) 0.758(3) 0.024(9) Uiso 1 1 d D U
N14 N 0.288(3) 0.6726(10) 1.074(5) 0.015(9) Uiso 1 1 d D U
N12 N 1.290(4) 0.6746(10) 0.591(6) 0.036(10) Uiso 1 1 d D U
C17 C 0.539(2) 0.6842(8) 0.956(2) 0.012(8) Uiso 1 1 d D U
C14 C 1.061(2) 0.6838(9) 0.752(4) 0.021(8) Uiso 1 1 d D U
C19 C 0.310(3) 0.6225(10) 1.062(6) 0.014(9) Uiso 1 1 d D U
H19 H 0.2343 0.5999 1.0964 0.017 Uiso 1 1 calc R U
C18 C 0.402(3) 0.7038(10) 1.022(3) 0.015(9) Uiso 1 1 d D U
H18 H 0.3883 0.7383 1.0292 0.018 Uiso 1 1 calc R U
C16 C 0.669(3) 0.7173(7) 0.896(5) 0.013(8) Uiso 1 1 d D U
C15 C 0.943(3) 0.7149(8) 0.844(6) 0.017(8) Uiso 1 1 d D U
C11 C 1.136(3) 0.6068(11) 0.676(3) 0.030(10) Uiso 1 1 d D U
H11 H 1.1215 0.5722 0.6756 0.036 Uiso 1 1 calc R U
C20 C 0.451(3) 0.6062(10) 0.995(5) 0.013(9) Uiso 1 1 d D U
H20 H 0.4643 0.5716 0.9870 0.015 Uiso 1 1 calc R U
C13 C 1.189(4) 0.7045(10) 0.670(6) 0.028(9) Uiso 1 1 d D U
H13 H 1.2037 0.7391 0.6706 0.034 Uiso 1 1 calc R U
C12 C 1.267(3) 0.6244(11) 0.592(4) 0.036(10) Uiso 1 1 d D U
H12 H 1.3340 0.6026 0.5382 0.043 Uiso 1 1 calc R U
O12 O 0.645(4) 0.7618(8) 0.877(9) 0.023(7) Uiso 1 1 d D U
O11 O 0.966(4) 0.7601(9) 0.854(8) 0.023(7) Uiso 1 1 d D U

loop_
_atom_type_symbol
_atom_type_description
_atom_type_scat_dispersion_real
_atom_type_scat_dispersion_imag
_atom_type_scat_source
C C 0.0015 0.0009 'International Tables Vol C Tables 4.2.6.8 and 6.1.1.4'
H H 0.0000 0.0000 'International Tables Vol C Tables 4.2.6.8 and 6.1.1.4'
N N 0.0030 0.0019 'International Tables Vol C Tables 4.2.6.8 and 6.1.1.4'
O O 0.0056 0.0036 'International Tables Vol C Tables 4.2.6.8 and 6.1.1.4'
Co Co 0.3050 0.6296 'International Tables Vol C Tables 4.2.6.8 and 6.1.1.4'

loop_
_geom_angle_atom_site_label_1
_geom_angle_atom_site_label_2
_geom_angle_atom_site_label_3
_geom_angle
N5 Co1 N1 161.3(14)
N5 Co1 N3 81.2(9)
N1 Co1 N3 80.3(10)
N5 Co1 N13 97(2)
N1 Co1 N13 102(2)
N3 Co1 N13 176.3(15)
N5 Co1 N15 85.9(12)
N1 Co1 N15 99.4(12)
N3 Co1 N15 98.7(14)
N13 Co1 N15 78.1(7)
N5 Co1 N11 90.9(11)
N1 Co1 N11 91.2(11)
N3 Co1 N11 104.0(14)
N13 Co1 N11 78.9(8)
N15 Co1 N11 156.2(10)
C16 N13 C15 121(2)
C16 N13 Co1 121.0(13)
C15 N13 Co1 116.9(16)
C5 N3 C6 120(3)
C5 N3 Co1 119.9(14)
C6 N3 Co1 120.0(15)
N5 C10 C9 128(2)
N1 C4 C3 124.2(17)
N1 C4 C5 112(2)
C3 C4 C5 124(2)
C9 N4 C8 119.1(19)
N1 C1 C2 128(2)
C17 N15 C20 112.0(16)
C17 N15 Co1 113.9(15)
C20 N15 Co1 133.6(15)
N5 C7 C8 124.2(17)
N5 C7 C6 113(2)
C8 C7 C6 123(2)
O2 C6 N3 133(3)
O2 C6 C7 119(2)
N3 C6 C7 107.8(17)
O1 C5 N3 134(2)
O1 C5 C4 118(2)
N3 C5 C4 108.1(17)
N4 C8 C7 120.2(19)
N2 C2 C1 117(2)
N2 C3 C4 120.2(19)
N4 C9 C10 117(2)
C1 N1 C4 111.9(17)
C1 N1 Co1 129.3(18)
C4 N1 Co1 118.6(18)
C10 N5 C7 111.9(17)
C10 N5 Co1 130.3(18)
C7 N5 Co1 117.7(18)
C2 N2 C3 119.1(19)
C14 N11 C11 111.9(16)
C14 N11 Co1 112.5(15)
C11 N11 Co1 134.8(16)
C19 N14 C18 119.1(19)
C13 N12 C12 119.1(19)
N15 C17 C18 124.3(17)
N15 C17 C16 113.4(17)
C18 C17 C16 122.3(16)
N11 C14 C13 124.1(17)
N11 C14 C15 112.5(18)
C13 C14 C15 123.3(18)
N14 C19 C20 117(2)
N14 C18 C17 120.2(19)
O12 C16 N13 128(2)
O12 C16 C17 119.0(18)
N13 C16 C17 113.1(14)
O11 C15 N13 127(2)
O11 C15 C14 117.7(17)
N13 C15 C14 112.2(14)
N11 C11 C12 128(2)
N15 C20 C19 128(2)
N12 C13 C14 120.3(19)
N12 C12 C11 117(2)

loop_
_geom_bond_atom_site_label_1
_geom_bond_atom_site_label_2
_geom_bond_distance
Co1 N5 1.89(2)
Co1 N1 1.89(2)
Co1 N3 1.90(3)
Co1 N13 1.93(2)
Co1 N15 2.159(18)
Co1 N11 2.161(18)
N13 C16 1.370(10)
N13 C15 1.374(9)
N3 C5 1.368(9)
N3 C6 1.370(9)
C10 N5 1.349(9)
C10 C9 1.400(8)
C4 N1 1.350(9)
C4 C3 1.399(9)
C4 C5 1.507(10)
N4 C9 1.348(8)
N4 C8 1.350(8)
C1 N1 1.349(9)
C1 C2 1.400(8)
N15 C17 1.347(9)
N15 C20 1.349(9)
C7 N5 1.351(9)
C7 C8 1.400(9)
C7 C6 1.510(10)
C6 O2 1.222(9)
C5 O1 1.220(9)
C2 N2 1.349(8)
C3 N2 1.350(8)
N11 C14 1.351(9)
N11 C11 1.351(9)
N14 C19 1.349(7)
N14 C18 1.350(8)
N12 C13 1.349(8)
N12 C12 1.350(8)
C17 C18 1.400(9)
C17 C16 1.505(10)
C14 C13 1.400(9)
C14 C15 1.515(10)
C19 C20 1.400(8)
C16 O12 1.215(9)
C15 O11 1.222(9)
C11 C12 1.398(7)

loop_
_geom_torsion_atom_site_label_1
_geom_torsion_atom_site_label_2
_geom_torsion_atom_site_label_3
_geom_torsion_atom_site_label_4
_geom_torsion
N5 Co1 N3 C5 -173(2)
N1 Co1 N3 C5 9(2)
N15 Co1 N3 C5 -89(2)
N11 Co1 N3 C5 98(2)
N5 Co1 N3 C6 -2(3)
N1 Co1 N3 C6 -179(3)
N15 Co1 N3 C6 82(3)
N11 Co1 N3 C6 -91(3)
C5 N3 C6 O2 -1(6)
Co1 N3 C6 O2 -172(4)
C5 N3 C6 C7 175.4(19)
Co1 N3 C6 C7 4(3)
N5 C7 C6 O2 172(3)
C8 C7 C6 O2 -8(3)
N5 C7 C6 N3 -5(2)
C8 C7 C6 N3 175(2)
C6 N3 C5 O1 0(3)
Co1 N3 C5 O1 171(3)
C6 N3 C5 C4 180(3)
Co1 N3 C5 C4 -9(2)
N1 C4 C5 O1 -177(2)
C3 C4 C5 O1 3(2)
N1 C4 C5 N3 2.6(18)
C3 C4 C5 N3 -177.4(18)
C9 N4 C8 C7 0.0(3)
N5 C7 C8 N4 0.00(16)
C6 C7 C8 N4 180.0(2)
N1 C1 C2 N2 -0.01(16)
N1 C4 C3 N2 0.0(5)
C5 C4 C3 N2 -180.0(3)
C8 N4 C9 C10 0.0(4)
N5 C10 C9 N4 0.0(5)
C2 C1 N1 C4 -0.01(16)
C2 C1 N1 Co1 174.7(17)
C3 C4 N1 C1 0.0(4)
C5 C4 N1 C1 180.0(2)
C3 C4 N1 Co1 -175.3(16)
C5 C4 N1 Co1 4.7(16)
N5 Co1 N1 C1 170(3)
N3 Co1 N1 C1 178.1(12)
N13 Co1 N1 C1 -4.8(12)
N15 Co1 N1 C1 -84.5(12)
N11 Co1 N1 C1 74.1(12)
N5 Co1 N1 C4 -15(4)
N3 Co1 N1 C4 -7.5(16)
N13 Co1 N1 C4 169.6(11)
N15 Co1 N1 C4 89.9(14)
N11 Co1 N1 C4 -111.5(14)
C9 C10 N5 C7 0.0(4)
C9 C10 N5 Co1 175.5(19)
C8 C7 N5 C10 -0.01(15)
C6 C7 N5 C10 180.0(2)
C8 C7 N5 Co1 -176.1(16)
C6 C7 N5 Co1 3.9(16)
N1 Co1 N5 C10 -169(3)
N3 Co1 N5 C10 -176.6(16)
N13 Co1 N5 C10 6.4(13)
N15 Co1 N5 C10 83.9(13)
N11 Co1 N5 C10 -72.5(13)
N1 Co1 N5 C7 7(4)
N3 Co1 N5 C7 -1.3(16)
N13 Co1 N5 C7 -178.3(13)
N15 Co1 N5 C7 -100.8(15)
N11 Co1 N5 C7 102.8(15)
C1 C2 N2 C3 0.0(4)
C4 C3 N2 C2 0.0(5)
C20 N15 C17 C18 0.00(15)
Co1 N15 C17 C18 -172(2)
C20 N15 C17 C16 180.0(2)
Co1 N15 C17 C16 8(2)
C11 N11 C14 C13 0.0(4)
Co1 N11 C14 C13 -171.3(19)
C11 N11 C14 C15 180.0(2)
Co1 N11 C14 C15 8.7(19)
C18 N14 C19 C20 0.0(4)
C19 N14 C18 C17 0.0(3)
N15 C17 C18 N14 0.00(16)
C16 C17 C18 N14 180.0(2)
C15 N13 C16 O12 24(7)
Co1 N13 C16 O12 -170(5)
C15 N13 C16 C17 -162(3)
Co1 N13 C16 C17 4(5)
N15 C17 C16 O12 167(5)
C18 C17 C16 O12 -13(5)
N15 C17 C16 N13 -8(3)
C18 C17 C16 N13 172(3)
C16 N13 C15 O11 -5(4)
Co1 N13 C15 O11 -172(5)
C16 N13 C15 C14 -163(4)
Co1 N13 C15 C14 30(4)
N11 C14 C15 O11 175(4)
C13 C14 C15 O11 -5(4)
N11 C14 C15 N13 -24(3)
C13 C14 C15 N13 156(3)
C14 N11 C11 C12 0.00(15)
Co1 N11 C11 C12 169(2)
C17 N15 C20 C19 0.0(4)
Co1 N15 C20 C19 170(3)
N14 C19 C20 N15 0.0(5)
C12 N12 C13 C14 0.0(5)
N11 C14 C13 N12 0.0(5)
C15 C14 C13 N12 180.0(3)
C13 N12 C12 C11 0.0(4)
N11 C11 C12 N12 0.00(16)
